data_7008862
loop_
_publ_author_name
'Matloka, Kornelia'
'Gelis, Artem'
'Regalbuto, Monica'
'Vandegrift, George'
'Scott, Michael J.'

_publ_section_title
;
 Highly efficient binding of trivalent f-elements from acidic media
 with a C3-symmetric tripodal ligand containing diglycolamide arms
;
_journal_issue 23
_journal_name_full 'Dalton Transactions'
_journal_page_first 3719
_journal_paper_doi 10.1039/b513745d
_journal_year 2005
_chemical_formula_sum 'C93 H168 Ce2 N12 O35'
_chemical_formula_weight 2294.63
_chemical_melting_point ?
_chemical_name_common 'Compound 6, Ce - tripod diamide'
_space_group_crystal_system monoclinic
_space_group_IT_number 7
_space_group_name_Hall 'P -2yc'
_space_group_name_H-M_alt 'P 1 c 1'
_atom_sites_solution_hydrogens geom
_atom_sites_solution_primary direct
_atom_sites_solution_secondary difmap
_audit_creation_method SHELXL-97
_cell_angle_alpha 90.00
_cell_angle_beta 110.643(2)
_cell_angle_gamma 90.00
_cell_formula_units_Z 2
_cell_length_a 19.075(2)
_cell_length_b 13.2833(14)
_cell_length_c 24.916(3)
_cell_measurement_reflns_used 8192
_cell_measurement_temperature 173(2)
_cell_measurement_theta_max 28
_cell_measurement_theta_min 2
_cell_volume 5907.9(11)
_computing_cell_refinement 'Bruker AXS SMART'
_computing_data_collection 'Bruker AXS SMART'
_computing_data_reduction 'Bruker AXS SAINT'
_computing_molecular_graphics XP
_computing_publication_material 'Microsoft Word'
_computing_structure_refinement 'SHELXL-97 (Sheldrick, 1997)'
_computing_structure_solution 'SHELXS-97 (Sheldrick, 1990)'
_diffrn_ambient_temperature 273(2)
_diffrn_measured_fraction_theta_full 0.986
_diffrn_measured_fraction_theta_max 0.986
_diffrn_measurement_device_type 'Siemens Smart CCD'
_diffrn_radiation_monochromator graphite
_diffrn_radiation_source 'fine-focus sealed tube'
_diffrn_radiation_type MoK\a
_diffrn_radiation_wavelength 0.71073
_diffrn_reflns_av_R_equivalents 0.0621
_diffrn_reflns_av_sigmaI/netI 0.1695
_diffrn_reflns_limit_h_max 23
_diffrn_reflns_limit_h_min -23
_diffrn_reflns_limit_k_max 11
_diffrn_reflns_limit_k_min -16
_diffrn_reflns_limit_l_max 31
_diffrn_reflns_limit_l_min -31
_diffrn_reflns_number 33661
_diffrn_reflns_theta_full 26.43
_diffrn_reflns_theta_max 26.43
_diffrn_reflns_theta_min 1.72
_exptl_absorpt_coefficient_mu 0.838
_exptl_absorpt_correction_T_max 1.000000
_exptl_absorpt_correction_T_min 0.824646
_exptl_absorpt_correction_type 'Corrected by SADABS'
_exptl_absorpt_process_details 'Corrected by SADABS'
_exptl_crystal_colour Colorless
_exptl_crystal_density_diffrn 1.290
_exptl_crystal_density_meas ?
_exptl_crystal_density_method 'not measured'
_exptl_crystal_description block
_exptl_crystal_F_000 2412
_exptl_crystal_size_max 0.3
_exptl_crystal_size_mid 0.3
_exptl_crystal_size_min 0.2
_refine_diff_density_max 2.356
_refine_diff_density_min -2.257
_refine_diff_density_rms 0.120
_refine_ls_abs_structure_details 'Flack H D (1983), Acta Cryst. A39, 876-881'
_refine_ls_abs_structure_Flack 0.005(17)
_refine_ls_extinction_method none
_refine_ls_goodness_of_fit_ref 0.929
_refine_ls_hydrogen_treatment mixed
_refine_ls_matrix_type full
_refine_ls_number_parameters 1195
_refine_ls_number_reflns 22398
_refine_ls_number_restraints 4
_refine_ls_restrained_S_all 0.929
_refine_ls_R_factor_all 0.1424
_refine_ls_R_factor_gt 0.0770
_refine_ls_shift/su_max 0.002
_refine_ls_shift/su_mean 0.000
_refine_ls_structure_factor_coef Fsqd
_refine_ls_weighting_details 'calc w=1/[\s^2^(Fo^2^)+(0.0920P)^2^+0.0000P] where P=(Fo^2^+2Fc^2^)/3'
_refine_ls_weighting_scheme calc
_refine_ls_wR_factor_gt 0.1666
_refine_ls_wR_factor_ref 0.1889
_reflns_number_gt 12522
_reflns_number_total 22398
_reflns_threshold_expression >2sigma(I)
_cod_data_source_file b513745d.txt
_cod_data_source_block Cetripoddiamide
_cod_depositor_comments
;
 Updating space group information.

 Antanas Vaitkus,
 2018-08-09

The following automatic conversions were performed:

'_chemical_melting_point' value 'Unknown' was changed to '?' - the
value is undefined or not given.

Automatic conversion script
Id: cif_fix_values 1646 2011-03-28 12:23:43Z adriana 

The following automatic conversions were performed:

'_exptl_crystal_density_meas' value 'not measurd' was changed to '?'
- the value is perceived as not measured.

Automatic conversion script
Id: cif_fix_values 3008 2015-01-20 13:52:24Z robertas 
;
_cod_original_cell_volume 5907.8(11)
_cod_original_sg_symbol_H-M Pc
_cod_database_code 7008862

loop_
_space_group_symop_id
_space_group_symop_operation_xyz
1 'x, y, z'
2 'x, -y, z+1/2'

loop_
_atom_site_label
_atom_site_type_symbol
_atom_site_fract_x
_atom_site_fract_y
_atom_site_fract_z
_atom_site_U_iso_or_equiv
_atom_site_adp_type
_atom_site_occupancy
_atom_site_symmetry_multiplicity
_atom_site_calc_flag
_atom_site_refinement_flags
_atom_site_disorder_assembly
_atom_site_disorder_group
Ce1 Ce 0.79933(3) -0.85637(4) 0.38124(2) 0.03071(16) Uani 1 1 d . . .
O1 O 1.0534(5) -0.7076(6) 0.5458(4) 0.052(2) Uani 1 1 d . . .
O2 O 1.1149(4) -0.7722(5) 0.4059(3) 0.0434(19) Uani 1 1 d . . .
O3 O 1.0662(4) -1.0067(5) 0.5102(3) 0.0376(17) Uani 1 1 d . . .
O4 O 0.8873(5) -0.7193(5) 0.4180(4) 0.048(2) Uani 1 1 d . . .
O5 O 0.7714(4) -0.7309(5) 0.4510(3) 0.0389(18) Uani 1 1 d . . .
O6 O 0.6936(5) -0.8874(6) 0.4111(4) 0.042(2) Uani 1 1 d . . .
O7 O 0.9087(5) -0.8988(6) 0.3580(4) 0.049(2) Uani 1 1 d . . .
O8 O 0.8117(4) -0.7801(5) 0.2912(3) 0.0421(19) Uani 1 1 d . . .
O9 O 0.7047(5) -0.7327(6) 0.3245(4) 0.048(2) Uani 1 1 d . . .
O10 O 0.8796(5) -0.9262(6) 0.4708(4) 0.043(2) Uani 1 1 d . . .
O11 O 0.7936(5) -1.0467(5) 0.3933(4) 0.044(2) Uani 1 1 d . . .
O12 O 0.7249(5) -0.9590(6) 0.2985(4) 0.048(2) Uani 1 1 d . . .
N1 N 0.9375(5) -0.5855(6) 0.4740(4) 0.038(2) Uani 1 1 d . . .
H1A H 0.9304 -0.5360 0.4937 0.046 Uiso 1 1 calc R . .
N2 N 0.6023(7) -0.8524(8) 0.4442(5) 0.053(3) Uani 1 1 d . . .
N3 N 0.9997(5) -0.8714(7) 0.3190(5) 0.045(3) Uani 1 1 d . . .
H3A H 1.0100 -0.8456 0.2910 0.054 Uiso 1 1 calc R . .
N4 N 0.6320(5) -0.6576(6) 0.2452(4) 0.039(2) Uani 1 1 d . . .
N5 N 0.9329(5) -1.0561(7) 0.5333(4) 0.038(2) Uani 1 1 d . . .
H5A H 0.9277 -1.1171 0.5429 0.046 Uiso 1 1 calc R . .
N6 N 0.6677(6) -1.0918(7) 0.2497(4) 0.056(3) Uani 1 1 d . . .
C1 C 1.1582(6) -0.8384(7) 0.5210(5) 0.040(3) Uani 1 1 d . . .
H1B H 1.1056 -0.8348 0.4956 0.048 Uiso 1 1 calc R . .
C2 C 1.1625(6) -0.8144(9) 0.5850(5) 0.045(3) Uani 1 1 d . . .
C3 C 1.1100(8) -0.7493(9) 0.5929(5) 0.052(3) Uani 1 1 d . . .
C4 C 1.1109(8) -0.7301(10) 0.6495(6) 0.066(4) Uani 1 1 d . . .
C5 C 1.0464(12) -0.6741(12) 0.6619(7) 0.089(6) Uani 1 1 d . . .
C6 C 0.9710(12) -0.712(2) 0.6267(10) 0.145(9) Uani 1 1 d . . .
H6A H 0.9686 -0.7832 0.6324 0.217 Uiso 1 1 calc R . .
H6B H 0.9618 -0.6986 0.5869 0.217 Uiso 1 1 calc R . .
H6C H 0.9338 -0.6786 0.6380 0.217 Uiso 1 1 calc R . .
C7 C 1.0548(14) -0.6777(15) 0.7249(9) 0.140(9) Uani 1 1 d . . .
H7A H 1.1026 -0.6503 0.7478 0.210 Uiso 1 1 calc R . .
H7B H 1.0515 -0.7462 0.7360 0.210 Uiso 1 1 calc R . .
H7C H 1.0157 -0.6387 0.7307 0.210 Uiso 1 1 calc R . .
C8 C 1.0453(15) -0.5548(16) 0.6481(11) 0.146(9) Uani 1 1 d . . .
H8A H 1.0208 -0.5445 0.6072 0.175 Uiso 1 1 calc R . .
H8B H 1.0159 -0.5202 0.6674 0.175 Uiso 1 1 calc R . .
C9 C 1.1259(16) -0.5070(15) 0.6678(10) 0.147(10) Uani 1 1 d . . .
H9A H 1.1220 -0.4365 0.6588 0.220 Uiso 1 1 calc R . .
H9B H 1.1549 -0.5397 0.6483 0.220 Uiso 1 1 calc R . .
H9C H 1.1501 -0.5156 0.7085 0.220 Uiso 1 1 calc R . .
C10 C 1.1667(9) -0.7777(11) 0.6927(6) 0.068(4) Uani 1 1 d . . .
H10A H 1.1674 -0.7684 0.7299 0.082 Uiso 1 1 calc R . .
C11 C 1.2192(9) -0.8355(12) 0.6861(7) 0.078(5) Uani 1 1 d . . .
C12 C 1.2823(10) -0.8919(12) 0.7341(6) 0.080(5) Uani 1 1 d . . .
C13 C 1.290(2) -0.839(2) 0.7927(7) 0.25(2) Uani 1 1 d . . .
H13A H 1.2451 -0.8498 0.8010 0.373 Uiso 1 1 calc R . .
H13B H 1.2974 -0.7679 0.7897 0.373 Uiso 1 1 calc R . .
H13C H 1.3320 -0.8666 0.8229 0.373 Uiso 1 1 calc R . .
C14 C 1.3603(13) -0.871(2) 0.7306(9) 0.178(13) Uani 1 1 d . . .
H14A H 1.3633 -0.9017 0.6965 0.267 Uiso 1 1 calc R . .
H14B H 1.3983 -0.8992 0.7636 0.267 Uiso 1 1 calc R . .
H14C H 1.3678 -0.7999 0.7294 0.267 Uiso 1 1 calc R . .
C15 C 1.2765(18) -1.008(3) 0.7367(14) 0.207(13) Uiso 1 1 d . . .
H15A H 1.3153 -1.0354 0.7704 0.248 Uiso 1 1 calc R . .
H15B H 1.2806 -1.0396 0.7027 0.248 Uiso 1 1 calc R . .
C16 C 1.1946(13) -1.0259(18) 0.7400(10) 0.139(8) Uiso 1 1 d . . .
H16A H 1.1850 -1.0968 0.7405 0.209 Uiso 1 1 calc R . .
H16B H 1.1575 -0.9958 0.7072 0.209 Uiso 1 1 calc R . .
H16C H 1.1924 -0.9955 0.7743 0.209 Uiso 1 1 calc R . .
C17 C 1.2155(6) -0.8575(9) 0.6310(4) 0.045(3) Uani 1 1 d . . .
H17A H 1.2497 -0.9024 0.6253 0.054 Uiso 1 1 calc R . .
C18 C 1.2019(6) -0.7575(8) 0.5024(4) 0.036(3) Uani 1 1 d . . .
C19 C 1.1783(5) -0.7243(7) 0.4455(5) 0.034(2) Uani 1 1 d . . .
C20 C 1.2128(8) -0.6442(10) 0.4280(5) 0.057(3) Uani 1 1 d . . .
C21 C 1.1800(9) -0.5998(10) 0.3636(6) 0.067(4) Uani 1 1 d . . .
C22 C 1.2243(11) -0.4984(9) 0.3626(7) 0.101(6) Uani 1 1 d . . .
H22A H 1.2051 -0.4693 0.3249 0.151 Uiso 1 1 calc R . .
H22B H 1.2766 -0.5131 0.3723 0.151 Uiso 1 1 calc R . .
H22C H 1.2179 -0.4518 0.3899 0.151 Uiso 1 1 calc R . .
C23 C 1.0967(11) -0.5741(14) 0.3480(7) 0.102(6) Uani 1 1 d . . .
H23A H 1.0774 -0.5477 0.3097 0.153 Uiso 1 1 calc R . .
H23B H 1.0912 -0.5247 0.3744 0.153 Uiso 1 1 calc R . .
H23C H 1.0696 -0.6338 0.3503 0.153 Uiso 1 1 calc R . .
C24 C 1.1930(10) -0.6673(10) 0.3225(5) 0.062(4) Uani 1 1 d . . .
H24A H 1.1829 -0.6306 0.2869 0.074 Uiso 1 1 calc R . .
H24B H 1.1566 -0.7214 0.3149 0.074 Uiso 1 1 calc R . .
C25 C 1.2683(13) -0.7132(13) 0.3381(8) 0.109(7) Uani 1 1 d . . .
H25A H 1.2698 -0.7562 0.3075 0.163 Uiso 1 1 calc R . .
H25B H 1.2788 -0.7520 0.3725 0.163 Uiso 1 1 calc R . .
H25C H 1.3052 -0.6610 0.3443 0.163 Uiso 1 1 calc R . .
C26 C 1.2740(8) -0.6078(10) 0.4665(6) 0.060(3) Uani 1 1 d . . .
H26A H 1.3004 -0.5592 0.4545 0.072 Uiso 1 1 calc R . .
C27 C 1.3019(7) -0.6361(9) 0.5231(6) 0.056(3) Uani 1 1 d . . .
C28 C 1.3761(12) -0.5949(14) 0.5683(7) 0.101(7) Uani 1 1 d . . .
C29 C 1.4206(11) -0.5322(17) 0.5394(9) 0.132(8) Uani 1 1 d . . .
H29A H 1.4665 -0.5097 0.5679 0.199 Uiso 1 1 calc R . .
H29B H 1.3913 -0.4749 0.5208 0.199 Uiso 1 1 calc R . .
H29C H 1.4316 -0.5727 0.5115 0.199 Uiso 1 1 calc R . .
C30 C 1.4375(16) -0.6781(19) 0.5941(12) 0.23(2) Uani 1 1 d . . .
H30A H 1.4819 -0.6476 0.6205 0.352 Uiso 1 1 calc R . .
H30B H 1.4491 -0.7100 0.5637 0.352 Uiso 1 1 calc R . .
H30C H 1.4190 -0.7275 0.6139 0.352 Uiso 1 1 calc R . .
C31 C 1.3574(11) -0.5441(19) 0.6127(10) 0.140(9) Uani 1 1 d . . .
H31A H 1.4035 -0.5232 0.6426 0.167 Uiso 1 1 calc R . .
H31B H 1.3325 -0.5915 0.6296 0.167 Uiso 1 1 calc R . .
C32 C 1.3079(13) -0.4535(17) 0.5924(12) 0.199(16) Uani 1 1 d . . .
H32A H 1.2977 -0.4241 0.6241 0.299 Uiso 1 1 calc R . .
H32B H 1.2617 -0.4735 0.5634 0.299 Uiso 1 1 calc R . .
H32C H 1.3327 -0.4050 0.5767 0.299 Uiso 1 1 calc R . .
C33 C 1.2621(6) -0.7111(8) 0.5401(5) 0.045(3) Uani 1 1 d . . .
H33A H 1.2778 -0.7294 0.5786 0.054 Uiso 1 1 calc R . .
C34 C 1.1866(5) -0.9425(8) 0.5174(4) 0.033(2) Uani 1 1 d . . .
C35 C 1.1341(6) -1.0262(8) 0.5053(5) 0.041(3) Uani 1 1 d . . .
C36 C 1.1566(7) -1.1202(8) 0.4912(6) 0.055(3) Uani 1 1 d . . .
C37 C 1.1073(7) -1.2124(9) 0.4725(6) 0.064(4) Uani 1 1 d D . .
C38 C 1.1248(8) -1.2897(11) 0.5296(10) 0.165(13) Uani 1 1 d D . .
H38A H 1.0932 -1.3481 0.5186 0.247 Uiso 1 1 calc R . .
H38B H 1.1146 -1.2549 0.5598 0.247 Uiso 1 1 calc R . .
H38C H 1.1764 -1.3101 0.5427 0.247 Uiso 1 1 calc R . .
C39 C 1.0238(7) -1.1911(10) 0.4519(7) 0.067(4) Uani 1 1 d . . .
H39A H 1.0098 -1.1509 0.4177 0.101 Uiso 1 1 calc R . .
H39B H 1.0120 -1.1555 0.4812 0.101 Uiso 1 1 calc R . .
H39C H 0.9967 -1.2535 0.4437 0.101 Uiso 1 1 calc R . .
C40 C 1.1326(19) -1.271(2) 0.4350(18) 0.214(18) Uani 1 1 d . . .
H40A H 1.1857 -1.2854 0.4533 0.256 Uiso 1 1 calc R . .
H40B H 1.1062 -1.3353 0.4274 0.256 Uiso 1 1 calc R . .
C41 C 1.1199(16) -1.2198(17) 0.3821(11) 0.147(12) Uani 1 1 d . . .
H41A H 1.1381 -1.2599 0.3578 0.221 Uiso 1 1 calc R . .
H41B H 1.1459 -1.1565 0.3897 0.221 Uiso 1 1 calc R . .
H41C H 1.0672 -1.2081 0.3635 0.221 Uiso 1 1 calc R . .
C42 C 1.2327(8) -1.1300(8) 0.4965(7) 0.073(5) Uani 1 1 d . . .
H42A H 1.2482 -1.1932 0.4889 0.088 Uiso 1 1 calc R . .
C43 C 1.2871(7) -1.0532(9) 0.5121(6) 0.060(4) Uani 1 1 d . . .
C44 C 1.3654(7) -1.0735(10) 0.5202(8) 0.072(5) Uani 1 1 d . . .
C45 C 1.4146(15) -0.991(2) 0.5571(11) 0.166(10) Uiso 1 1 d . . .
H45A H 1.4030 -0.9281 0.5372 0.249 Uiso 1 1 calc R . .
H45B H 1.4663 -1.0074 0.5648 0.249 Uiso 1 1 calc R . .
H45C H 1.4057 -0.9864 0.5926 0.249 Uiso 1 1 calc R . .
C46 C 1.3804(17) -1.044(2) 0.4649(12) 0.200(13) Uiso 1 1 d . . .
H46A H 1.3571 -0.9807 0.4510 0.301 Uiso 1 1 calc R . .
H46B H 1.3600 -1.0949 0.4361 0.301 Uiso 1 1 calc R . .
H46C H 1.4334 -1.0391 0.4733 0.301 Uiso 1 1 calc R . .
C47 C 1.3955(17) -1.166(2) 0.5589(12) 0.177(12) Uiso 1 1 d D . .
H47A H 1.4468 -1.1778 0.5617 0.212 Uiso 1 1 calc R . .
H47B H 1.3664 -1.2246 0.5403 0.212 Uiso 1 1 calc R . .
C48 C 1.393(3) -1.159(3) 0.6231(15) 0.28(2) Uiso 1 1 d D . .
H48A H 1.4103 -1.2213 0.6428 0.427 Uiso 1 1 calc R . .
H48B H 1.3432 -1.1454 0.6212 0.427 Uiso 1 1 calc R . .
H48C H 1.4258 -1.1054 0.6434 0.427 Uiso 1 1 calc R . .
C49 C 1.2575(6) -0.9585(9) 0.5202(5) 0.051(3) Uani 1 1 d . . .
H49A H 1.2896 -0.9034 0.5280 0.061 Uiso 1 1 calc R . .
C50 C 1.0737(7) -0.6128(8) 0.5233(5) 0.047(3) Uani 1 1 d . . .
H50A H 1.1205 -0.6203 0.5165 0.056 Uiso 1 1 calc R . .
H50B H 1.0787 -0.5577 0.5500 0.056 Uiso 1 1 calc R . .
C51 C 1.0088(6) -0.5941(9) 0.4673(5) 0.043(3) Uani 1 1 d . . .
H51A H 1.0185 -0.5327 0.4500 0.051 Uiso 1 1 calc R . .
H51B H 1.0066 -0.6491 0.4411 0.051 Uiso 1 1 calc R . .
C52 C 0.8818(6) -0.6503(8) 0.4513(4) 0.037(2) Uani 1 1 d . . .
C53 C 0.8128(6) -0.6384(7) 0.4677(4) 0.038(2) Uani 1 1 d . . .
H53A H 0.8270 -0.6275 0.5086 0.046 Uiso 1 1 calc R . .
H53B H 0.7829 -0.5817 0.4476 0.046 Uiso 1 1 calc R . .
C54 C 0.7042(6) -0.7284(8) 0.4611(5) 0.039(3) Uani 1 1 d . . .
H54A H 0.6741 -0.6715 0.4416 0.046 Uiso 1 1 calc R . .
H54B H 0.7136 -0.7227 0.5018 0.046 Uiso 1 1 calc R . .
C55 C 0.6624(8) -0.8315(9) 0.4366(5) 0.039(3) Uani 1 1 d . . .
C56 C 0.5656(7) -0.7871(10) 0.4749(5) 0.056(3) Uani 1 1 d . . .
H56A H 0.5953 -0.7250 0.4844 0.067 Uiso 1 1 calc R . .
C57 C 0.5738(9) -0.8360(12) 0.5307(6) 0.079(5) Uani 1 1 d . . .
H57A H 0.6256 -0.8515 0.5510 0.118 Uiso 1 1 calc R . .
H57B H 0.5449 -0.8969 0.5237 0.118 Uiso 1 1 calc R . .
H57C H 0.5562 -0.7910 0.5534 0.118 Uiso 1 1 calc R . .
C58 C 0.4853(7) -0.7551(12) 0.4388(7) 0.075(4) Uani 1 1 d . . .
H58A H 0.4851 -0.7242 0.4039 0.112 Uiso 1 1 calc R . .
H58B H 0.4673 -0.7080 0.4601 0.112 Uiso 1 1 calc R . .
H58C H 0.4534 -0.8133 0.4297 0.112 Uiso 1 1 calc R . .
C59 C 0.5649(6) -0.9518(8) 0.4255(6) 0.046(3) Uani 1 1 d . . .
H59A H 0.5222 -0.9539 0.4386 0.055 Uiso 1 1 calc R . .
C60 C 0.5320(8) -0.9636(11) 0.3593(6) 0.074(4) Uani 1 1 d . . .
H60A H 0.5089 -1.0286 0.3498 0.111 Uiso 1 1 calc R . .
H60B H 0.5715 -0.9576 0.3441 0.111 Uiso 1 1 calc R . .
H60C H 0.4954 -0.9121 0.3433 0.111 Uiso 1 1 calc R . .
C61 C 0.6133(8) -1.0395(11) 0.4526(7) 0.078(5) Uani 1 1 d . . .
H61A H 0.5864 -1.1008 0.4387 0.117 Uiso 1 1 calc R . .
H61B H 0.6267 -1.0359 0.4935 0.117 Uiso 1 1 calc R . .
H61C H 0.6578 -1.0381 0.4431 0.117 Uiso 1 1 calc R . .
C62 C 1.1284(7) -0.8697(8) 0.3825(5) 0.050(3) Uani 1 1 d . . .
H62A H 1.1647 -0.9092 0.4122 0.060 Uiso 1 1 calc R . .
H62B H 1.1474 -0.8589 0.3516 0.060 Uiso 1 1 calc R . .
C63 C 1.0550(6) -0.9227(9) 0.3608(5) 0.050(3) Uani 1 1 d . . .
H63A H 1.0621 -0.9876 0.3456 0.060 Uiso 1 1 calc R . .
H63B H 1.0384 -0.9350 0.3928 0.060 Uiso 1 1 calc R . .
C64 C 0.9300(7) -0.8598(8) 0.3200(5) 0.043(3) Uani 1 1 d . . .
C65 C 0.8735(6) -0.7979(10) 0.2741(5) 0.052(3) Uani 1 1 d . . .
H65A H 0.8957 -0.7345 0.2691 0.062 Uiso 1 1 calc R . .
H65B H 0.8576 -0.8338 0.2379 0.062 Uiso 1 1 calc R . .
C66 C 0.7511(7) -0.7266(9) 0.2492(5) 0.048(3) Uani 1 1 d . . .
H66A H 0.7296 -0.7673 0.2150 0.058 Uiso 1 1 calc R . .
H66B H 0.7693 -0.6643 0.2386 0.058 Uiso 1 1 calc R . .
C67 C 0.6936(7) -0.7050(9) 0.2754(6) 0.042(3) Uani 1 1 d . . .
C68 C 0.5739(8) -0.6297(9) 0.2701(6) 0.051(3) Uani 1 1 d . . .
H68A H 0.5341 -0.5938 0.2402 0.062 Uiso 1 1 calc R . .
C69 C 0.5393(9) -0.7221(11) 0.2849(7) 0.082(5) Uani 1 1 d . . .
H69A H 0.5205 -0.7647 0.2518 0.123 Uiso 1 1 calc R . .
H69B H 0.4989 -0.7029 0.2973 0.123 Uiso 1 1 calc R . .
H69C H 0.5765 -0.7580 0.3152 0.123 Uiso 1 1 calc R . .
C70 C 0.6046(9) -0.5593(10) 0.3194(6) 0.074(5) Uani 1 1 d . . .
H70A H 0.6258 -0.5016 0.3077 0.111 Uiso 1 1 calc R . .
H70B H 0.6426 -0.5929 0.3502 0.111 Uiso 1 1 calc R . .
H70C H 0.5650 -0.5380 0.3322 0.111 Uiso 1 1 calc R . .
C71 C 0.6175(8) -0.6239(9) 0.1859(5) 0.054(3) Uani 1 1 d . . .
H71A H 0.6589 -0.6488 0.1749 0.064 Uiso 1 1 calc R . .
C72 C 0.6208(9) -0.5074(9) 0.1852(6) 0.068(4) Uani 1 1 d . . .
H72A H 0.6670 -0.4849 0.2133 0.101 Uiso 1 1 calc R . .
H72B H 0.5795 -0.4802 0.1940 0.101 Uiso 1 1 calc R . .
H72C H 0.6179 -0.4849 0.1479 0.101 Uiso 1 1 calc R . .
C73 C 0.5464(8) -0.6641(9) 0.1428(6) 0.064(4) Uani 1 1 d . . .
H73A H 0.5461 -0.7362 0.1452 0.097 Uiso 1 1 calc R . .
H73B H 0.5433 -0.6444 0.1050 0.097 Uiso 1 1 calc R . .
H73C H 0.5042 -0.6374 0.1506 0.097 Uiso 1 1 calc R . .
C74 C 1.0670(6) -1.0295(9) 0.5671(5) 0.049(3) Uani 1 1 d . . .
H74A H 1.1078 -0.9939 0.5955 0.059 Uiso 1 1 calc R . .
H74B H 1.0743 -1.1011 0.5745 0.059 Uiso 1 1 calc R . .
C75 C 0.9950(6) -0.9982(8) 0.5710(5) 0.038(3) Uani 1 1 d . . .
H75A H 0.9970 -1.0062 0.6102 0.046 Uiso 1 1 calc R . .
H75B H 0.9867 -0.9274 0.5611 0.046 Uiso 1 1 calc R . .
C76 C 0.8840(6) -1.0212(8) 0.4850(5) 0.034(3) Uani 1 1 d . . .
C77 C 0.8275(7) -1.0990(9) 0.4458(4) 0.052(3) Uani 1 1 d . . .
H77A H 0.8534 -1.1587 0.4401 0.063 Uiso 1 1 calc R . .
H77B H 0.7905 -1.1186 0.4622 0.063 Uiso 1 1 calc R . .
C78 C 0.7457(7) -1.1124(8) 0.3517(4) 0.052(3) Uani 1 1 d . . .
H78A H 0.7071 -1.1389 0.3647 0.062 Uiso 1 1 calc R . .
H78B H 0.7740 -1.1684 0.3447 0.062 Uiso 1 1 calc R . .
C79 C 0.7112(7) -1.0514(8) 0.2978(5) 0.041(3) Uani 1 1 d . . .
C80 C 0.6318(8) -1.0332(10) 0.1970(5) 0.058(4) Uani 1 1 d . . .
H80A H 0.5994 -1.0805 0.1689 0.069 Uiso 1 1 calc R . .
C81 C 0.5804(10) -0.9524(12) 0.2054(6) 0.084(5) Uani 1 1 d . . .
H81A H 0.5462 -0.9821 0.2213 0.127 Uiso 1 1 calc R . .
H81B H 0.5526 -0.9222 0.1691 0.127 Uiso 1 1 calc R . .
H81C H 0.6097 -0.9018 0.2310 0.127 Uiso 1 1 calc R . .
C82 C 0.6891(12) -0.9969(10) 0.1719(6) 0.099(7) Uani 1 1 d . . .
H82A H 0.7189 -1.0527 0.1681 0.149 Uiso 1 1 calc R . .
H82B H 0.7208 -0.9472 0.1968 0.149 Uiso 1 1 calc R . .
H82C H 0.6637 -0.9676 0.1349 0.149 Uiso 1 1 calc R . .
C83 C 0.6520(10) -1.2032(10) 0.2451(7) 0.084(5) Uani 1 1 d . . .
H83A H 0.6841 -1.2333 0.2813 0.100 Uiso 1 1 calc R . .
C84 C 0.6725(17) -1.2499(11) 0.1997(9) 0.167(13) Uani 1 1 d . . .
H84A H 0.7247 -1.2387 0.2068 0.250 Uiso 1 1 calc R . .
H84B H 0.6432 -1.2209 0.1634 0.250 Uiso 1 1 calc R . .
H84C H 0.6629 -1.3210 0.1989 0.250 Uiso 1 1 calc R . .
C85 C 0.5677(14) -1.2237(16) 0.2401(9) 0.139(9) Uani 1 1 d . . .
H85A H 0.5589 -1.1940 0.2723 0.209 Uiso 1 1 calc R . .
H85B H 0.5591 -1.2950 0.2398 0.209 Uiso 1 1 calc R . .
H85C H 0.5342 -1.1946 0.2053 0.209 Uiso 1 1 calc R . .
Ce2 Ce 0.76227(3) -0.65822(5) 0.05730(3) 0.0440(2) Uani 1 1 d . . .
N7 N 0.6316(7) -0.7757(8) 0.0599(5) 0.055(3) Uani 1 1 d . . .
O13 O 0.6825(5) -0.7576(5) 0.1057(3) 0.0435(19) Uani 1 1 d . . .
O14 O 0.6308(5) -0.7437(6) 0.0138(4) 0.060(2) Uani 1 1 d . . .
O15 O 0.5768(5) -0.8337(7) 0.0601(4) 0.068(3) Uani 1 1 d . . .
N8 N 0.6948(7) -0.6596(8) -0.0713(5) 0.057(3) Uani 1 1 d . . .
O16 O 0.7386(6) -0.7256(6) -0.0448(4) 0.065(3) Uani 1 1 d . . .
O17 O 0.6848(6) -0.5823(8) -0.0435(4) 0.065(3) Uani 1 1 d . . .
O18 O 0.6614(7) -0.6666(7) -0.1240(5) 0.087(3) Uani 1 1 d . . .
N9 N 0.6899(7) -0.4625(8) 0.0652(5) 0.061(3) Uani 1 1 d . . .
O19 O 0.6554(5) -0.5448(7) 0.0641(4) 0.060(2) Uani 1 1 d . . .
O20 O 0.7500(6) -0.4626(5) 0.0573(4) 0.051(2) Uani 1 1 d . . .
O21 O 0.6573(7) -0.3810(7) 0.0686(5) 0.088(3) Uani 1 1 d . . .
N10 N 0.8577(11) -0.5725(8) 0.1746(6) 0.072(4) Uani 1 1 d . . .
O22 O 0.7894(6) -0.5933(6) 0.1612(4) 0.056(3) Uani 1 1 d . . .
O23 O 0.8859(5) -0.5850(6) 0.1341(4) 0.062(2) Uani 1 1 d . . .
O24 O 0.9024(7) -0.5476(9) 0.2216(5) 0.088(3) Uani 1 1 d . . .
N11 N 0.9043(6) -0.6427(8) 0.0269(4) 0.048(3) Uani 1 1 d . . .
O25 O 0.8561(5) -0.5726(6) 0.0140(4) 0.047(2) Uani 1 1 d . . .
O26 O 0.8880(5) -0.7248(6) 0.0434(4) 0.053(2) Uani 1 1 d . . .
O27 O 0.9679(6) -0.6293(7) 0.0213(5) 0.069(3) Uani 1 1 d . . .
N12 N 0.8215(7) -0.8648(8) 0.1081(5) 0.057(3) Uani 1 1 d . . .
O28 O 0.8398(5) -0.7866(6) 0.1367(4) 0.055(2) Uani 1 1 d . . .
O29 O 0.7764(4) -0.8637(5) 0.0578(3) 0.0427(19) Uani 1 1 d . . .
O30 O 0.8502(6) -0.9458(7) 0.1309(4) 0.075(3) Uani 1 1 d . . .
O31 O 0.8576(6) -1.2800(8) 0.3119(5) 0.091(4) Uani 1 1 d . . .
C86 C 0.8109(11) -1.4277(18) 0.3521(14) 0.173(14) Uani 1 1 d . . .
C87 C 0.8527(16) -1.3964(14) 0.3163(15) 0.179(13) Uani 1 1 d . . .
C88 C 0.9002(12) -1.2448(14) 0.2780(10) 0.113(7) Uani 1 1 d . . .
C89 C 0.8925(11) -1.1333(17) 0.2811(9) 0.117(7) Uani 1 1 d . . .
O32 O 0.9983(8) -0.8143(14) 0.2068(5) 0.134(5) Uani 1 1 d . . .
C90 C 1.0372(11) -0.7418(17) 0.1862(9) 0.115(7) Uani 1 1 d . . .

loop_
_atom_site_aniso_label
_atom_site_aniso_U_11
_atom_site_aniso_U_22
_atom_site_aniso_U_33
_atom_site_aniso_U_23
_atom_site_aniso_U_13
_atom_site_aniso_U_12
Ce1 0.0431(4) 0.0228(3) 0.0292(3) -0.0026(3) 0.0164(3) -0.0010(3)
O1 0.051(5) 0.038(5) 0.069(6) 0.004(4) 0.022(5) -0.005(4)
O2 0.046(5) 0.032(4) 0.054(5) 0.001(4) 0.020(4) 0.005(4)
O3 0.030(4) 0.043(4) 0.042(4) -0.001(3) 0.014(3) 0.002(3)
O4 0.070(6) 0.022(4) 0.068(6) -0.012(4) 0.044(5) -0.002(4)
O5 0.042(5) 0.023(4) 0.055(5) 0.003(3) 0.021(4) -0.008(3)
O6 0.042(6) 0.041(5) 0.048(5) -0.005(4) 0.021(4) -0.008(4)
O7 0.070(6) 0.024(4) 0.055(5) 0.012(4) 0.025(5) -0.004(4)
O8 0.060(6) 0.032(4) 0.039(4) 0.008(4) 0.023(4) 0.001(4)
O9 0.064(6) 0.034(5) 0.047(5) 0.010(4) 0.022(5) 0.021(4)
O10 0.038(5) 0.038(5) 0.052(5) -0.004(4) 0.014(4) -0.009(4)
O11 0.071(6) 0.010(3) 0.055(6) 0.000(3) 0.029(5) -0.003(4)
O12 0.071(6) 0.022(4) 0.050(5) -0.009(4) 0.021(5) -0.015(4)
N1 0.037(6) 0.022(5) 0.055(6) -0.005(4) 0.017(5) -0.001(4)
N2 0.056(8) 0.064(8) 0.047(7) -0.024(6) 0.027(6) -0.026(6)
N3 0.019(6) 0.053(7) 0.057(7) 0.018(5) 0.006(5) -0.002(5)
N4 0.043(6) 0.025(5) 0.049(6) 0.006(4) 0.017(5) 0.006(4)
N5 0.030(5) 0.055(6) 0.036(5) -0.003(5) 0.019(5) -0.002(5)
N6 0.096(9) 0.028(5) 0.026(5) -0.008(4) 0.000(6) -0.010(5)
C1 0.045(7) 0.029(6) 0.047(6) 0.010(5) 0.016(5) 0.006(5)
C2 0.022(6) 0.049(7) 0.065(8) -0.006(6) 0.015(6) -0.006(5)
C3 0.062(9) 0.049(7) 0.031(6) -0.014(6) -0.002(6) -0.018(7)
C4 0.072(10) 0.061(9) 0.080(10) 0.007(8) 0.045(9) 0.012(8)
C5 0.139(17) 0.077(11) 0.080(11) 0.012(9) 0.076(12) 0.027(11)
C6 0.091(17) 0.23(3) 0.122(18) -0.003(19) 0.043(14) 0.030(18)
C7 0.22(3) 0.111(16) 0.16(2) -0.011(14) 0.16(2) 0.004(16)
C8 0.20(3) 0.104(16) 0.19(2) -0.025(16) 0.14(2) 0.023(17)
C9 0.24(3) 0.086(14) 0.17(2) 0.000(14) 0.14(2) -0.020(17)
C10 0.081(12) 0.069(10) 0.059(9) 0.006(8) 0.030(9) -0.002(9)
C11 0.067(10) 0.072(11) 0.067(10) 0.026(8) -0.012(8) -0.012(9)
C12 0.083(12) 0.071(10) 0.065(10) 0.011(8) 0.001(9) -0.002(9)
C13 0.36(5) 0.31(4) 0.029(10) 0.045(16) 0.009(17) 0.17(3)
C14 0.112(19) 0.30(4) 0.106(17) 0.06(2) 0.023(15) 0.06(2)
C17 0.048(7) 0.056(7) 0.036(6) 0.011(6) 0.020(6) 0.011(6)
C18 0.024(6) 0.043(6) 0.038(6) -0.001(5) 0.006(5) 0.006(5)
C19 0.012(5) 0.030(5) 0.054(7) -0.001(5) 0.006(5) 0.003(4)
C20 0.073(9) 0.048(7) 0.047(7) 0.001(7) 0.019(7) 0.002(8)
C21 0.086(12) 0.048(8) 0.058(9) 0.010(7) 0.015(8) -0.022(8)
C22 0.182(19) 0.029(7) 0.097(12) 0.028(8) 0.057(13) -0.014(9)
C23 0.129(16) 0.102(14) 0.090(12) 0.061(11) 0.056(12) 0.047(12)
C24 0.092(12) 0.057(9) 0.034(7) 0.002(6) 0.019(7) -0.019(8)
C25 0.18(2) 0.066(11) 0.108(14) -0.005(10) 0.091(15) -0.005(13)
C26 0.070(9) 0.042(7) 0.065(9) 0.012(6) 0.018(8) -0.018(6)
C27 0.064(8) 0.041(7) 0.069(9) -0.009(7) 0.030(7) -0.019(7)
C28 0.147(18) 0.091(13) 0.065(10) -0.022(10) 0.037(11) -0.076(13)
C29 0.101(16) 0.16(2) 0.128(16) -0.066(16) 0.031(13) -0.074(15)
C30 0.20(3) 0.15(2) 0.21(3) -0.07(2) -0.11(2) 0.12(2)
C31 0.086(15) 0.16(2) 0.16(2) -0.089(19) 0.032(14) -0.010(15)
C32 0.129(19) 0.123(19) 0.25(3) -0.11(2) -0.06(2) 0.067(17)
C33 0.030(6) 0.047(7) 0.048(7) 0.002(6) 0.000(6) -0.013(6)
C34 0.021(6) 0.035(6) 0.045(6) 0.003(5) 0.015(5) -0.003(5)
C35 0.037(7) 0.033(6) 0.051(7) 0.001(5) 0.013(6) -0.013(5)
C36 0.052(8) 0.028(6) 0.098(10) 0.008(6) 0.041(8) 0.003(5)
C37 0.046(8) 0.040(7) 0.123(12) -0.010(8) 0.051(9) -0.005(6)
C38 0.023(8) 0.044(9) 0.40(4) 0.066(15) 0.048(14) -0.015(7)
C39 0.046(8) 0.045(7) 0.099(11) -0.023(7) 0.010(8) -0.016(6)
C40 0.17(3) 0.12(2) 0.39(6) -0.14(3) 0.15(4) -0.08(2)
C41 0.14(2) 0.072(16) 0.16(2) -0.030(15) -0.026(19) 0.000(15)
C42 0.088(11) 0.019(6) 0.141(14) -0.007(7) 0.074(10) 0.004(7)
C43 0.049(8) 0.035(7) 0.107(11) 0.020(7) 0.042(8) 0.012(6)
C44 0.034(8) 0.048(8) 0.140(15) 0.006(9) 0.040(9) -0.002(6)
C49 0.036(7) 0.041(7) 0.074(9) 0.018(6) 0.018(6) -0.002(6)
C50 0.047(8) 0.020(5) 0.078(9) -0.007(6) 0.029(7) -0.008(5)
C51 0.044(7) 0.035(6) 0.054(8) -0.007(6) 0.022(6) -0.024(6)
C52 0.037(6) 0.039(6) 0.038(6) 0.002(6) 0.017(5) 0.002(6)
C53 0.053(7) 0.021(5) 0.043(6) -0.004(5) 0.021(5) -0.008(5)
C54 0.037(7) 0.042(6) 0.047(7) 0.002(6) 0.028(6) 0.009(5)
C55 0.056(9) 0.027(6) 0.047(8) 0.008(6) 0.033(7) -0.012(6)
C56 0.048(8) 0.067(9) 0.058(8) -0.019(7) 0.024(7) -0.021(7)
C57 0.088(11) 0.083(11) 0.087(11) -0.012(9) 0.058(10) -0.011(9)
C58 0.029(8) 0.083(11) 0.110(13) 0.003(9) 0.020(8) 0.008(7)
C59 0.023(6) 0.029(6) 0.093(10) 0.004(6) 0.030(7) -0.008(5)
C60 0.064(10) 0.072(10) 0.085(11) -0.022(8) 0.025(8) -0.037(8)
C61 0.071(11) 0.065(10) 0.089(11) 0.028(9) 0.018(9) -0.028(9)
C62 0.062(8) 0.044(7) 0.046(7) 0.001(6) 0.021(6) 0.003(6)
C63 0.032(7) 0.044(7) 0.066(9) 0.003(6) 0.006(6) -0.007(6)
C64 0.064(9) 0.026(6) 0.037(6) 0.001(5) 0.015(6) -0.007(6)
C65 0.027(7) 0.076(9) 0.056(8) 0.011(7) 0.020(6) 0.003(6)
C66 0.053(8) 0.041(7) 0.046(7) 0.020(6) 0.012(6) 0.009(6)
C67 0.037(8) 0.042(7) 0.050(8) -0.017(6) 0.020(7) -0.013(6)
C68 0.061(9) 0.044(7) 0.065(9) 0.004(6) 0.043(8) 0.014(6)
C69 0.089(12) 0.076(10) 0.109(13) 0.015(10) 0.071(11) 0.033(9)
C70 0.106(13) 0.049(8) 0.087(11) -0.002(8) 0.058(10) 0.025(8)
C71 0.064(9) 0.045(7) 0.056(8) 0.005(6) 0.026(7) 0.016(6)
C72 0.092(11) 0.040(7) 0.070(9) 0.008(7) 0.027(8) 0.003(7)
C73 0.074(11) 0.043(8) 0.072(10) 0.019(7) 0.020(8) 0.015(7)
C74 0.038(7) 0.048(7) 0.053(8) 0.008(6) 0.005(6) -0.003(6)
C75 0.023(6) 0.044(7) 0.044(7) 0.003(5) 0.009(5) -0.010(5)
C76 0.030(6) 0.035(7) 0.029(6) 0.007(5) 0.000(5) -0.011(5)
C77 0.075(10) 0.056(8) 0.020(6) 0.014(5) 0.011(6) 0.024(7)
C78 0.069(9) 0.032(6) 0.026(6) -0.010(5) -0.019(6) -0.016(6)
C79 0.046(7) 0.028(6) 0.044(7) -0.003(6) 0.010(6) -0.002(5)
C80 0.064(9) 0.051(8) 0.042(8) -0.001(6) -0.002(7) 0.017(7)
C81 0.113(14) 0.082(11) 0.039(8) -0.001(8) 0.004(9) 0.014(10)
C82 0.22(2) 0.031(8) 0.071(10) 0.009(7) 0.080(13) 0.023(10)
C83 0.105(14) 0.039(8) 0.083(11) -0.001(8) 0.003(10) -0.030(8)
C84 0.39(4) 0.020(8) 0.128(17) -0.015(10) 0.13(2) 0.010(14)
C85 0.19(2) 0.110(17) 0.110(16) -0.006(13) 0.042(17) -0.062(17)
Ce2 0.0609(6) 0.0275(3) 0.0525(5) 0.0036(3) 0.0310(4) 0.0017(4)
N7 0.072(9) 0.050(7) 0.053(7) 0.013(6) 0.033(7) 0.016(6)
O13 0.057(6) 0.032(4) 0.044(5) -0.003(4) 0.021(4) -0.013(4)
O14 0.066(6) 0.048(5) 0.075(6) 0.011(5) 0.039(5) 0.015(4)
O15 0.064(6) 0.064(6) 0.082(6) -0.008(5) 0.033(5) -0.020(5)
N8 0.096(9) 0.033(6) 0.050(7) 0.010(6) 0.035(6) 0.003(6)
O16 0.107(8) 0.033(5) 0.054(6) 0.010(4) 0.027(6) 0.010(5)
O17 0.099(9) 0.065(6) 0.037(5) 0.016(5) 0.032(6) 0.028(6)
O18 0.136(10) 0.060(7) 0.069(7) 0.019(6) 0.040(7) 0.027(6)
N9 0.069(8) 0.038(6) 0.092(9) 0.008(6) 0.050(7) 0.015(6)
O19 0.065(6) 0.045(5) 0.084(7) 0.001(5) 0.043(5) 0.003(5)
O20 0.067(7) 0.023(4) 0.083(6) 0.001(4) 0.050(5) 0.001(4)
O21 0.134(10) 0.043(5) 0.122(9) 0.032(6) 0.086(8) 0.034(6)
N10 0.155(15) 0.021(6) 0.064(9) -0.009(6) 0.070(11) 0.001(7)
O22 0.061(6) 0.048(5) 0.082(7) 0.011(5) 0.052(6) 0.015(5)
O23 0.084(7) 0.036(5) 0.079(6) -0.019(5) 0.044(6) -0.018(5)
O24 0.101(9) 0.087(8) 0.076(8) -0.022(7) 0.032(7) -0.020(7)
N11 0.043(7) 0.063(8) 0.047(7) -0.001(6) 0.027(6) 0.009(6)
O25 0.057(6) 0.030(4) 0.070(6) 0.021(4) 0.043(5) 0.020(4)
O26 0.078(6) 0.025(4) 0.061(5) 0.008(4) 0.031(5) -0.002(4)
O27 0.064(7) 0.062(6) 0.097(8) 0.023(6) 0.049(6) 0.013(5)
N12 0.090(9) 0.038(7) 0.057(7) 0.022(6) 0.043(7) 0.017(6)
O28 0.069(7) 0.038(5) 0.055(6) -0.008(5) 0.020(5) -0.006(5)
O29 0.058(5) 0.038(4) 0.036(4) 0.005(4) 0.021(4) -0.008(4)
O30 0.090(8) 0.049(6) 0.079(7) 0.022(5) 0.022(6) 0.015(5)
O31 0.088(8) 0.063(7) 0.119(9) -0.013(7) 0.034(7) 0.028(6)
C86 0.071(14) 0.127(19) 0.31(4) 0.15(2) 0.055(18) 0.022(12)
C87 0.16(2) 0.033(10) 0.31(4) -0.033(17) 0.05(3) -0.002(13)
C88 0.138(18) 0.072(12) 0.19(2) -0.002(13) 0.131(18) -0.002(11)
C89 0.112(15) 0.131(18) 0.133(17) -0.037(14) 0.073(14) -0.022(13)
O32 0.111(11) 0.216(17) 0.081(9) 0.033(10) 0.043(8) -0.011(11)
C90 0.090(15) 0.134(18) 0.127(17) 0.044(14) 0.046(13) 0.019(13)

loop_
_atom_type_symbol
_atom_type_description
_atom_type_scat_dispersion_real
_atom_type_scat_dispersion_imag
_atom_type_scat_source
C C 0.0033 0.0016 'International Tables Vol C Tables 4.2.6.8 and 6.1.1.4'
H H 0.0000 0.0000 'International Tables Vol C Tables 4.2.6.8 and 6.1.1.4'
N N 0.0061 0.0033 'International Tables Vol C Tables 4.2.6.8 and 6.1.1.4'
O O 0.0106 0.0060 'International Tables Vol C Tables 4.2.6.8 and 6.1.1.4'
Ce Ce -0.2486 2.6331 'International Tables Vol C Tables 4.2.6.8 and 6.1.1.4'

loop_
_geom_angle_atom_site_label_1
_geom_angle_atom_site_label_2
_geom_angle_atom_site_label_3
_geom_angle
_geom_angle_site_symmetry_1
_geom_angle_site_symmetry_3
_geom_angle_publ_flag
O10 Ce1 O6 88.6(3) . . ?
O10 Ce1 O7 79.1(3) . . ?
O6 Ce1 O7 156.4(2) . . ?
O10 Ce1 O4 79.0(3) . . ?
O6 Ce1 O4 123.5(3) . . ?
O7 Ce1 O4 74.1(3) . . ?
O10 Ce1 O12 123.7(3) . . ?
O6 Ce1 O12 82.3(3) . . ?
O7 Ce1 O12 87.8(3) . . ?
O4 Ce1 O12 148.2(3) . . ?
O10 Ce1 O9 151.9(3) . . ?
O6 Ce1 O9 76.7(3) . . ?
O7 Ce1 O9 122.2(3) . . ?
O4 Ce1 O9 89.2(3) . . ?
O12 Ce1 O9 78.5(3) . . ?
O10 Ce1 O8 138.1(3) . . ?
O6 Ce1 O8 133.3(3) . . ?
O7 Ce1 O8 61.7(3) . . ?
O4 Ce1 O8 76.6(3) . . ?
O12 Ce1 O8 71.9(3) . . ?
O9 Ce1 O8 60.6(3) . . ?
O10 Ce1 O11 63.1(3) . . ?
O6 Ce1 O11 73.7(3) . . ?
O7 Ce1 O11 82.8(3) . . ?
O4 Ce1 O11 138.7(3) . . ?
O12 Ce1 O11 60.9(3) . . ?
O9 Ce1 O11 132.1(3) . . ?
O8 Ce1 O11 121.3(2) . . ?
O10 Ce1 O5 80.8(3) . . ?
O6 Ce1 O5 60.9(2) . . ?
O7 Ce1 O5 135.1(3) . . ?
O4 Ce1 O5 62.8(2) . . ?
O12 Ce1 O5 136.3(3) . . ?
O9 Ce1 O5 71.1(3) . . ?
O8 Ce1 O5 116.0(2) . . ?
O11 Ce1 O5 122.0(2) . . ?
C3 O1 C50 115.3(9) . . ?
C19 O2 C62 116.4(8) . . ?
C35 O3 C74 111.5(8) . . ?
C52 O4 Ce1 125.8(7) . . ?
C54 O5 C53 112.0(8) . . ?
C54 O5 Ce1 123.8(6) . . ?
C53 O5 Ce1 121.3(5) . . ?
C55 O6 Ce1 130.5(8) . . ?
C64 O7 Ce1 128.0(8) . . ?
C65 O8 C66 113.8(8) . . ?
C65 O8 Ce1 123.2(6) . . ?
C66 O8 Ce1 122.4(6) . . ?
C67 O9 Ce1 127.2(8) . . ?
C76 O10 Ce1 125.7(7) . . ?
C78 O11 C77 109.9(8) . . ?
C78 O11 Ce1 124.6(6) . . ?
C77 O11 Ce1 124.7(7) . . ?
C79 O12 Ce1 127.7(8) . . ?
C52 N1 C51 123.3(9) . . ?
C55 N2 C56 124.6(11) . . ?
C55 N2 C59 120.5(11) . . ?
C56 N2 C59 114.7(10) . . ?
C64 N3 C63 122.8(11) . . ?
C67 N4 C71 122.3(10) . . ?
C67 N4 C68 121.7(10) . . ?
C71 N4 C68 115.9(9) . . ?
C76 N5 C75 124.0(10) . . ?
C79 N6 C80 123.1(10) . . ?
C79 N6 C83 121.2(11) . . ?
C80 N6 C83 115.7(10) . . ?
C34 C1 C18 112.6(9) . . ?
C34 C1 C2 110.5(8) . . ?
C18 C1 C2 108.7(9) . . ?
C17 C2 C3 120.0(11) . . ?
C17 C2 C1 121.3(10) . . ?
C3 C2 C1 118.7(10) . . ?
C2 C3 O1 120.5(10) . . ?
C2 C3 C4 119.6(12) . . ?
O1 C3 C4 119.7(12) . . ?
C10 C4 C3 115.4(12) . . ?
C10 C4 C5 120.8(13) . . ?
C3 C4 C5 123.0(14) . . ?
C6 C5 C7 109.1(17) . . ?
C6 C5 C4 113.0(15) . . ?
C7 C5 C4 112.7(16) . . ?
C6 C5 C8 105.6(19) . . ?
C7 C5 C8 103.7(15) . . ?
C4 C5 C8 112.2(14) . . ?
C9 C8 C5 112.9(19) . . ?
C11 C10 C4 125.7(14) . . ?
C10 C11 C17 118.2(13) . . ?
C10 C11 C12 126.9(16) . . ?
C17 C11 C12 114.6(15) . . ?
C14 C12 C15 105(2) . . ?
C14 C12 C11 111.7(14) . . ?
C15 C12 C11 117.7(17) . . ?
C14 C12 C13 101.3(19) . . ?
C15 C12 C13 113.0(19) . . ?
C11 C12 C13 106.8(15) . . ?
C12 C15 C16 103(2) . . ?
C2 C17 C11 120.8(12) . . ?
C33 C18 C19 116.9(10) . . ?
C33 C18 C1 122.1(10) . . ?
C19 C18 C1 120.9(9) . . ?
C20 C19 C18 122.4(10) . . ?
C20 C19 O2 120.4(10) . . ?
C18 C19 O2 117.2(9) . . ?
C26 C20 C19 116.7(11) . . ?
C26 C20 C21 121.6(12) . . ?
C19 C20 C21 121.8(12) . . ?
C24 C21 C23 112.3(14) . . ?
C24 C21 C22 106.8(13) . . ?
C23 C21 C22 108.4(13) . . ?
C24 C21 C20 112.0(12) . . ?
C23 C21 C20 109.6(12) . . ?
C22 C21 C20 107.6(12) . . ?
C21 C24 C25 117.5(13) . . ?
C20 C26 C27 124.9(12) . . ?
C26 C27 C33 116.7(12) . . ?
C26 C27 C28 124.7(12) . . ?
C33 C27 C28 118.5(12) . . ?
C31 C28 C29 115.6(17) . . ?
C31 C28 C27 108.2(17) . . ?
C29 C28 C27 111.1(13) . . ?
C31 C28 C30 111.4(18) . . ?
C29 C28 C30 97(2) . . ?
C27 C28 C30 113.8(15) . . ?
C28 C31 C32 114(2) . . ?
C18 C33 C27 122.1(11) . . ?
C49 C34 C35 119.7(10) . . ?
C49 C34 C1 121.3(9) . . ?
C35 C34 C1 118.8(9) . . ?
O3 C35 C36 124.9(9) . . ?
O3 C35 C34 116.1(9) . . ?
C36 C35 C34 118.9(10) . . ?
C35 C36 C42 116.9(11) . . ?
C35 C36 C37 125.8(11) . . ?
C42 C36 C37 117.3(10) . . ?
C40 C37 C36 109.2(14) . . ?
C40 C37 C39 115.9(19) . . ?
C36 C37 C39 114.7(10) . . ?
C40 C37 C38 102(2) . . ?
C36 C37 C38 108.4(11) . . ?
C39 C37 C38 105.7(10) . . ?
C41 C40 C37 111(3) . . ?
C43 C42 C36 126.1(10) . . ?
C42 C43 C49 113.0(11) . . ?
C42 C43 C44 121.5(11) . . ?
C49 C43 C44 125.5(12) . . ?
C43 C44 C45 109.6(15) . . ?
C43 C44 C47 111.7(15) . . ?
C45 C44 C47 100.4(18) . . ?
C43 C44 C46 109.4(17) . . ?
C45 C44 C46 95.1(17) . . ?
C47 C44 C46 127.6(19) . . ?
C44 C47 C48 116(3) . . ?
C34 C49 C43 125.0(11) . . ?
O1 C50 C51 104.3(9) . . ?
N1 C51 C50 113.8(9) . . ?
O4 C52 N1 120.6(9) . . ?
O4 C52 C53 122.1(10) . . ?
N1 C52 C53 117.3(9) . . ?
O5 C53 C52 105.8(8) . . ?
O5 C54 C55 106.2(8) . . ?
O6 C55 N2 124.4(12) . . ?
O6 C55 C54 116.1(10) . . ?
N2 C55 C54 119.5(11) . . ?
N2 C56 C57 108.2(11) . . ?
N2 C56 C58 114.3(11) . . ?
C57 C56 C58 114.9(12) . . ?
C61 C59 N2 113.4(11) . . ?
C61 C59 C60 110.9(12) . . ?
N2 C59 C60 113.0(10) . . ?
O2 C62 C63 106.6(9) . . ?
N3 C63 C62 114.4(10) . . ?
O7 C64 N3 123.1(11) . . ?
O7 C64 C65 117.3(11) . . ?
N3 C64 C65 119.6(10) . . ?
O8 C65 C64 108.1(9) . . ?
O8 C66 C67 107.5(9) . . ?
O9 C67 N4 121.5(11) . . ?
O9 C67 C66 119.1(12) . . ?
N4 C67 C66 119.3(11) . . ?
C70 C68 N4 111.4(11) . . ?
C70 C68 C69 112.9(12) . . ?
N4 C68 C69 110.7(9) . . ?
N4 C71 C73 114.4(11) . . ?
N4 C71 C72 108.7(10) . . ?
C73 C71 C72 112.2(11) . . ?
O3 C74 C75 108.6(9) . . ?
N5 C75 C74 112.0(9) . . ?
O10 C76 N5 123.0(10) . . ?
O10 C76 C77 120.3(9) . . ?
N5 C76 C77 116.7(9) . . ?
O11 C77 C76 104.1(9) . . ?
O11 C78 C79 106.7(9) . . ?
O12 C79 N6 118.5(11) . . ?
O12 C79 C78 119.3(10) . . ?
N6 C79 C78 122.2(10) . . ?
N6 C80 C82 111.1(12) . . ?
N6 C80 C81 111.7(11) . . ?
C82 C80 C81 115.3(12) . . ?
C84 C83 N6 112.1(14) . . ?
C84 C83 C85 113.9(17) . . ?
N6 C83 C85 110.0(15) . . ?
O16 Ce2 O19 113.4(3) . . ?
O16 Ce2 O22 178.5(3) . . ?
O19 Ce2 O22 68.1(3) . . ?
O16 Ce2 O20 111.1(3) . . ?
O19 Ce2 O20 49.3(3) . . ?
O22 Ce2 O20 69.9(3) . . ?
O16 Ce2 O13 110.6(3) . . ?
O19 Ce2 O13 70.3(3) . . ?
O22 Ce2 O13 69.6(3) . . ?
O20 Ce2 O13 115.9(2) . . ?
O16 Ce2 O14 68.4(3) . . ?
O19 Ce2 O14 67.5(3) . . ?
O22 Ce2 O14 112.4(3) . . ?
O20 Ce2 O14 111.1(3) . . ?
O13 Ce2 O14 48.8(3) . . ?
O16 Ce2 O17 49.2(3) . . ?
O19 Ce2 O17 69.4(3) . . ?
O22 Ce2 O17 132.2(3) . . ?
O20 Ce2 O17 66.2(3) . . ?
O13 Ce2 O17 114.4(3) . . ?
O14 Ce2 O17 68.7(3) . . ?
O16 Ce2 O28 111.9(3) . . ?
O19 Ce2 O28 125.0(3) . . ?
O22 Ce2 O28 66.7(3) . . ?
O20 Ce2 O28 132.2(3) . . ?
O13 Ce2 O28 65.8(3) . . ?
O14 Ce2 O28 103.4(3) . . ?
O17 Ce2 O28 160.8(3) . . ?
O16 Ce2 O23 130.0(3) . . ?
O19 Ce2 O23 105.1(3) . . ?
O22 Ce2 O23 49.0(3) . . ?
O20 Ce2 O23 72.0(3) . . ?
O13 Ce2 O23 111.6(3) . . ?
O14 Ce2 O23 160.1(3) . . ?
O17 Ce2 O23 127.5(3) . . ?
O28 Ce2 O23 64.7(3) . . ?
O16 Ce2 O25 69.9(3) . . ?
O19 Ce2 O25 115.9(3) . . ?
O22 Ce2 O25 109.7(3) . . ?
O20 Ce2 O25 69.2(2) . . ?
O13 Ce2 O25 173.2(3) . . ?
O14 Ce2 O25 134.8(3) . . ?
O17 Ce2 O25 71.2(3) . . ?
O28 Ce2 O25 107.6(3) . . ?
O23 Ce2 O25 65.1(3) . . ?
O16 Ce2 O26 67.2(3) . . ?
O19 Ce2 O26 163.4(3) . . ?
O22 Ce2 O26 111.3(3) . . ?
O20 Ce2 O26 114.3(3) . . ?
O13 Ce2 O26 125.8(2) . . ?
O14 Ce2 O26 124.9(3) . . ?
O17 Ce2 O26 103.2(3) . . ?
O28 Ce2 O26 66.1(3) . . ?
O23 Ce2 O26 66.8(3) . . ?
O25 Ce2 O26 47.8(2) . . ?
O16 Ce2 O29 69.0(2) . . ?
O19 Ce2 O29 131.1(2) . . ?
O22 Ce2 O29 109.9(2) . . ?
O20 Ce2 O29 179.5(3) . . ?
O13 Ce2 O29 64.3(2) . . ?
O14 Ce2 O29 69.4(2) . . ?
O17 Ce2 O29 114.1(3) . . ?
O28 Ce2 O29 47.5(2) . . ?
O23 Ce2 O29 107.6(3) . . ?
O25 Ce2 O29 110.4(2) . . ?
O26 Ce2 O29 65.3(2) . . ?
O14 N7 O13 123.3(12) . . ?
O14 N7 O15 117.8(12) . . ?
O13 N7 O15 118.9(10) . . ?
O14 N7 Ce2 61.8(7) . . ?
O13 N7 Ce2 61.6(6) . . ?
O15 N7 Ce2 175.4(8) . . ?
N7 O13 Ce2 93.8(7) . . ?
N7 O14 Ce2 93.9(8) . . ?
O16 N8 O18 120.7(11) . . ?
O16 N8 O17 118.6(11) . . ?
O18 N8 O17 120.7(11) . . ?
O16 N8 Ce2 58.4(6) . . ?
O18 N8 Ce2 173.6(9) . . ?
O17 N8 Ce2 60.7(6) . . ?
N8 O16 Ce2 97.6(7) . . ?
N8 O17 Ce2 94.0(7) . . ?
O20 N9 O21 121.3(11) . . ?
O20 N9 O19 120.1(9) . . ?
O21 N9 O19 118.2(11) . . ?
O20 N9 Ce2 60.7(5) . . ?
O21 N9 Ce2 178.1(9) . . ?
O19 N9 Ce2 59.8(5) . . ?
N9 O19 Ce2 95.0(6) . . ?
N9 O20 Ce2 95.1(6) . . ?
O24 N10 O22 128.3(12) . . ?
O24 N10 O23 115.7(16) . . ?
O22 N10 O23 115.9(13) . . ?
N10 O22 Ce2 99.2(7) . . ?
N10 O23 Ce2 95.8(9) . . ?
O26 N11 O25 118.9(10) . . ?
O26 N11 O27 121.0(10) . . ?
O25 N11 O27 120.1(10) . . ?
N11 O25 Ce2 96.7(6) . . ?
N11 O26 Ce2 95.3(7) . . ?
O28 N12 O29 121.6(10) . . ?
O28 N12 O30 118.1(12) . . ?
O29 N12 O30 120.3(12) . . ?
N12 O28 Ce2 98.1(7) . . ?
N12 O29 Ce2 92.8(6) . . ?
C88 O31 C87 115.0(16) . . ?
C86 C87 O31 113(2) . . ?
O31 C88 C89 101.9(13) . . ?

loop_
_geom_bond_atom_site_label_1
_geom_bond_atom_site_label_2
_geom_bond_distance
_geom_bond_site_symmetry_2
_geom_bond_publ_flag
Ce1 O10 2.403(9) . ?
Ce1 O6 2.418(8) . ?
Ce1 O7 2.420(9) . ?
Ce1 O4 2.426(8) . ?
Ce1 O12 2.461(8) . ?
Ce1 O9 2.481(8) . ?
Ce1 O8 2.547(7) . ?
Ce1 O11 2.554(6) . ?
Ce1 O5 2.596(7) . ?
O1 C3 1.399(14) . ?
O1 C50 1.484(13) . ?
O2 C19 1.414(12) . ?
O2 C62 1.480(13) . ?
O3 C35 1.367(13) . ?
O3 C74 1.445(13) . ?
O4 C52 1.265(12) . ?
O5 C54 1.390(11) . ?
O5 C53 1.440(11) . ?
O6 C55 1.255(15) . ?
O7 C64 1.265(13) . ?
O8 C65 1.409(12) . ?
O8 C66 1.444(12) . ?
O9 C67 1.221(14) . ?
O10 C76 1.307(13) . ?
O11 C78 1.415(12) . ?
O11 C77 1.418(12) . ?
O12 C79 1.253(13) . ?
N1 C52 1.329(13) . ?
N1 C51 1.431(14) . ?
N2 C55 1.258(16) . ?
N2 C56 1.485(16) . ?
N2 C59 1.495(14) . ?
N3 C64 1.348(16) . ?
N3 C63 1.373(14) . ?
N4 C67 1.313(15) . ?
N4 C71 1.473(14) . ?
N4 C68 1.494(14) . ?
N5 C76 1.319(13) . ?
N5 C75 1.447(13) . ?
N6 C79 1.307(14) . ?
N6 C80 1.472(15) . ?
N6 C83 1.506(16) . ?
C1 C34 1.500(14) . ?
C1 C18 1.529(14) . ?
C1 C2 1.598(15) . ?
C2 C17 1.358(15) . ?
C2 C3 1.391(17) . ?
C3 C4 1.427(17) . ?
C4 C10 1.372(19) . ?
C4 C5 1.56(2) . ?
C5 C6 1.48(3) . ?
C5 C7 1.52(2) . ?
C5 C8 1.62(3) . ?
C8 C9 1.57(3) . ?
C10 C11 1.32(2) . ?
C11 C17 1.38(2) . ?
C11 C12 1.56(2) . ?
C12 C14 1.55(3) . ?
C12 C15 1.56(3) . ?
C12 C13 1.58(3) . ?
C15 C16 1.61(3) . ?
C18 C33 1.349(14) . ?
C18 C19 1.400(14) . ?
C19 C20 1.398(16) . ?
C20 C26 1.314(18) . ?
C20 C21 1.616(18) . ?
C21 C24 1.45(2) . ?
C21 C23 1.53(2) . ?
C21 C22 1.594(18) . ?
C24 C25 1.48(2) . ?
C26 C27 1.372(18) . ?
C27 C33 1.406(15) . ?
C27 C28 1.56(2) . ?
C28 C31 1.44(2) . ?
C28 C29 1.54(2) . ?
C28 C30 1.57(3) . ?
C31 C32 1.50(3) . ?
C34 C49 1.347(14) . ?
C34 C35 1.454(14) . ?
C35 C36 1.404(15) . ?
C36 C42 1.417(18) . ?
C36 C37 1.514(17) . ?
C37 C40 1.43(3) . ?
C37 C39 1.518(17) . ?
C37 C38 1.689(16) . ?
C40 C41 1.43(4) . ?
C42 C43 1.408(18) . ?
C43 C49 1.422(16) . ?
C43 C44 1.460(17) . ?
C44 C45 1.52(3) . ?
C44 C47 1.55(3) . ?
C44 C46 1.55(3) . ?
C47 C48 1.616(19) . ?
C50 C51 1.525(16) . ?
C52 C53 1.517(14) . ?
C54 C55 1.594(16) . ?
C56 C57 1.492(19) . ?
C56 C58 1.538(17) . ?
C59 C61 1.491(18) . ?
C59 C60 1.550(18) . ?
C62 C63 1.487(16) . ?
C64 C65 1.508(16) . ?
C66 C67 1.489(16) . ?
C68 C70 1.490(18) . ?
C68 C69 1.501(18) . ?
C71 C73 1.501(18) . ?
C71 C72 1.549(16) . ?
C74 C75 1.471(15) . ?
C76 C77 1.562(16) . ?
C78 C79 1.508(15) . ?
C80 C82 1.52(2) . ?
C80 C81 1.517(19) . ?
C83 C84 1.46(2) . ?
C83 C85 1.59(3) . ?
Ce2 O16 2.582(9) . ?
Ce2 O19 2.588(8) . ?
Ce2 O22 2.601(9) . ?
Ce2 O20 2.609(7) . ?
Ce2 O13 2.610(7) . ?
Ce2 O14 2.615(9) . ?
Ce2 O17 2.625(9) . ?
Ce2 O28 2.636(9) . ?
Ce2 O23 2.643(9) . ?
Ce2 O25 2.650(7) . ?
Ce2 O26 2.691(9) . ?
Ce2 O29 2.742(7) . ?
N7 O14 1.221(12) . ?
N7 O13 1.233(13) . ?
N7 O15 1.300(13) . ?
N8 O16 1.231(13) . ?
N8 O18 1.244(14) . ?
N8 O17 1.289(13) . ?
N9 O20 1.231(13) . ?
N9 O21 1.268(12) . ?
N9 O19 1.271(13) . ?
N10 O24 1.227(16) . ?
N10 O22 1.258(17) . ?
N10 O23 1.309(13) . ?
N11 O26 1.244(12) . ?
N11 O25 1.267(12) . ?
N11 O27 1.280(14) . ?
N12 O28 1.238(13) . ?
N12 O29 1.246(13) . ?
N12 O30 1.249(12) . ?
O31 C88 1.442(19) . ?
O31 C87 1.56(2) . ?
C86 C87 1.45(4) . ?
C88 C89 1.49(3) . ?
O32 C90 1.42(2) . ?
